data_7014267
loop_
_publ_author_name
'Basato, Marino'
'Biffis, Andrea'
'Tubaro, Cristina'
'Graiff, Claudia'
'Tiripicchio, Antonio'

_publ_section_title
;
 Nucleophilic substitution on a Ru-coordinated Cp ring by a carborane
 anion.
;
_journal_issue 24
_journal_name_full 'Dalton transactions (Cambridge, England : 2003)'
_journal_page_first 4092
_journal_page_last 4093
_journal_paper_doi 10.1039/b413803a
_journal_year 2004
_chemical_formula_sum 'C44 H43 B10 D5 P2 Ru'
_chemical_formula_weight 852.96
_chemical_name_systematic
;
?
;
_space_group_IT_number 2
_symmetry_cell_setting triclinic
_symmetry_space_group_name_Hall '-P 1'
_symmetry_space_group_name_H-M 'P -1'
_atom_sites_solution_hydrogens geom
_atom_sites_solution_primary direct
_atom_sites_solution_secondary difmap
_audit_creation_method SHELXL-97
_cell_angle_alpha 92.832(3)
_cell_angle_beta 100.141(3)
_cell_angle_gamma 102.892(3)
_cell_formula_units_Z 2
_cell_length_a 10.7174(18)
_cell_length_b 17.715(3)
_cell_length_c 11.843(2)
_cell_measurement_temperature 293(2)
_cell_volume 2148.3(6)
_computing_structure_refinement 'SHELXL-97 (Sheldrick, 1997)'
_diffrn_ambient_temperature 293(2)
_diffrn_measured_fraction_theta_full 0.903
_diffrn_measured_fraction_theta_max 0.903
_diffrn_measurement_device_type 'Bruker AXS SMART 1000'
_diffrn_measurement_method 'omega scan'
_diffrn_radiation_monochromator graphite
_diffrn_radiation_source 'fine-focus sealed tube'
_diffrn_radiation_type MoK\a
_diffrn_radiation_wavelength 0.71073
_diffrn_reflns_av_R_equivalents 0.0240
_diffrn_reflns_av_sigmaI/netI 0.0330
_diffrn_reflns_limit_h_max 14
_diffrn_reflns_limit_h_min -14
_diffrn_reflns_limit_k_max 23
_diffrn_reflns_limit_k_min -22
_diffrn_reflns_limit_l_max 15
_diffrn_reflns_limit_l_min -15
_diffrn_reflns_number 23548
_diffrn_reflns_theta_full 28.11
_diffrn_reflns_theta_max 28.11
_diffrn_reflns_theta_min 1.75
_exptl_absorpt_coefficient_mu 0.471
_exptl_absorpt_correction_T_max 1
_exptl_absorpt_correction_T_min 0.819
_exptl_absorpt_correction_type empirical
_exptl_crystal_colour yellow
_exptl_crystal_density_diffrn 1.319
_exptl_crystal_density_method 'not measured'
_exptl_crystal_description prismatic
_exptl_crystal_F_000 872
_exptl_crystal_size_max 0.13
_exptl_crystal_size_mid 0.11
_exptl_crystal_size_min 0.07
_refine_diff_density_max 0.464
_refine_diff_density_min -0.204
_refine_diff_density_rms 0.048
_refine_ls_extinction_method none
_refine_ls_goodness_of_fit_ref 0.980
_refine_ls_hydrogen_treatment mixed
_refine_ls_matrix_type full
_refine_ls_number_parameters 537
_refine_ls_number_reflns 9470
_refine_ls_number_restraints 0
_refine_ls_restrained_S_all 0.980
_refine_ls_R_factor_all 0.0385
_refine_ls_R_factor_gt 0.0290
_refine_ls_shift/su_max 0.000
_refine_ls_shift/su_mean 0.000
_refine_ls_structure_factor_coef Fsqd
_refine_ls_weighting_details 'calc w=1/[\s^2^(Fo^2^)+(0.0442P)^2^+0.0000P] where P=(Fo^2^+2Fc^2^)/3'
_refine_ls_weighting_scheme calc
_refine_ls_wR_factor_gt 0.0715
_refine_ls_wR_factor_ref 0.0745
_reflns_number_gt 7876
_reflns_number_total 9470
_reflns_threshold_expression >2sigma(I)
_cod_data_source_file b413803a.txt
_cod_data_source_block sadf
_cod_original_cell_volume 2148.4(6)
_cod_original_sg_symbol_H-M P-1
_cod_database_code 7014267

loop_
_symmetry_equiv_pos_as_xyz
'x, y, z'
'-x, -y, -z'

loop_
_atom_site_label
_atom_site_type_symbol
_atom_site_fract_x
_atom_site_fract_y
_atom_site_fract_z
_atom_site_U_iso_or_equiv
_atom_site_adp_type
_atom_site_occupancy
_atom_site_symmetry_multiplicity
_atom_site_calc_flag
_atom_site_refinement_flags
_atom_site_disorder_assembly
_atom_site_disorder_group
Ru1 Ru 0.084547(14) 0.214179(8) 0.114398(12) 0.03306(5) Uani 1 1 d . . .
P1 P 0.12669(5) 0.15792(3) 0.28022(4) 0.03536(11) Uani 1 1 d . . .
P2 P 0.20061(5) 0.33687(3) 0.18101(4) 0.03625(11) Uani 1 1 d . . .
B1 B -0.4797(2) 0.23925(16) -0.1616(2) 0.0556(6) Uani 1 1 d . . .
H1 H -0.5768 0.2506 -0.1897 0.062(2) Uiso 1 1 calc R . .
B2 B -0.4443(2) 0.14929(15) -0.1986(2) 0.0520(6) Uani 1 1 d . . .
H2 H -0.5178 0.1014 -0.2516 0.062(2) Uiso 1 1 calc R . .
B3 B -0.3734(2) 0.23404(16) -0.2588(2) 0.0536(6) Uani 1 1 d . . .
H3 H -0.4007 0.2416 -0.3508 0.062(2) Uiso 1 1 calc R . .
B4 B -0.3342(3) 0.31289(16) -0.1517(2) 0.0559(6) Uani 1 1 d . . .
H4 H -0.3365 0.3723 -0.1736 0.062(2) Uiso 1 1 calc R . .
B5 B -0.3820(3) 0.27697(16) -0.0244(2) 0.0561(6) Uani 1 1 d . . .
H5 H -0.4155 0.3129 0.0369 0.062(2) Uiso 1 1 calc R . .
B6 B -0.4512(2) 0.17530(16) -0.0546(2) 0.0544(6) Uani 1 1 d . . .
H6 H -0.5299 0.1447 -0.0134 0.062(2) Uiso 1 1 calc R . .
B7 B -0.3264(2) 0.13126(14) -0.0849(2) 0.0461(5) Uani 1 1 d . . .
H7 H -0.3216 0.0720 -0.0640 0.062(2) Uiso 1 1 calc R . .
B8 B -0.2883(2) 0.21031(15) 0.0230(2) 0.0489(6) Uani 1 1 d . . .
H8 H -0.2605 0.2024 0.1148 0.062(2) Uiso 1 1 calc R . .
B9 B -0.2156(2) 0.29521(14) -0.0371(2) 0.0490(6) Uani 1 1 d . . .
H9 H -0.1403 0.3426 0.0153 0.062(2) Uiso 1 1 calc R . .
B10 B -0.2110(2) 0.26781(13) -0.1826(2) 0.0456(5) Uani 1 1 d . . .
H10 H -0.1321 0.2965 -0.2251 0.062(2) Uiso 1 1 calc R . .
C1 C -0.05954(18) 0.18755(10) -0.05170(15) 0.0359(4) Uani 1 1 d . . .
C2 C -0.0321(2) 0.11628(12) -0.01546(19) 0.0461(5) Uani 1 1 d . . .
C3 C 0.1015(2) 0.12054(14) -0.0162(2) 0.0576(6) Uani 1 1 d . . .
C4 C 0.1575(2) 0.19179(15) -0.05163(18) 0.0536(6) Uani 1 1 d . . .
C5 C 0.05882(19) 0.23412(14) -0.07285(16) 0.0427(5) Uani 1 1 d . . .
C6 C -0.18974(17) 0.20675(10) -0.07547(15) 0.0347(4) Uani 1 1 d . . .
C7 C -0.28325(18) 0.17020(12) -0.20676(16) 0.0416(4) Uani 1 1 d . . .
C8 C -0.2296(2) 0.12071(14) -0.28465(18) 0.0596(6) Uani 1 1 d . . .
H8A H -0.2914 0.1043 -0.3555 0.165(10) Uiso 1 1 calc R . .
H8B H -0.2141 0.0759 -0.2473 0.165(10) Uiso 1 1 calc R . .
H8C H -0.1492 0.1505 -0.3007 0.165(10) Uiso 1 1 calc R . .
C9 C 0.00229(19) 0.06680(11) 0.28545(17) 0.0405(4) Uani 1 1 d . . .
C10 C 0.0299(2) 0.00431(11) 0.34325(18) 0.0481(5) Uani 1 1 d . . .
H10A H 0.1145 0.0070 0.3817 0.0693(14) Uiso 1 1 calc R . .
C11 C -0.0676(2) -0.06235(12) 0.3442(2) 0.0562(6) Uani 1 1 d . . .
H11 H -0.0473 -0.1040 0.3823 0.0693(14) Uiso 1 1 calc R . .
C12 C -0.1929(2) -0.06710(13) 0.2895(2) 0.0559(6) Uani 1 1 d . . .
H12 H -0.2578 -0.1115 0.2911 0.0693(14) Uiso 1 1 calc R . .
C13 C -0.2228(2) -0.00591(13) 0.2320(2) 0.0591(6) Uani 1 1 d . . .
H13 H -0.3078 -0.0091 0.1942 0.0693(14) Uiso 1 1 calc R . .
C14 C -0.1257(2) 0.06084(12) 0.2305(2) 0.0524(5) Uani 1 1 d . . .
H14 H -0.1469 0.1021 0.1921 0.0693(14) Uiso 1 1 calc R . .
C15 C 0.28025(18) 0.12529(10) 0.31700(16) 0.0379(4) Uani 1 1 d . . .
C16 C 0.3320(2) 0.10950(12) 0.42766(17) 0.0472(5) Uani 1 1 d . . .
H16 H 0.2876 0.1143 0.4874 0.0693(14) Uiso 1 1 calc R . .
C17 C 0.4493(2) 0.08663(13) 0.44924(19) 0.0558(6) Uani 1 1 d . . .
H17 H 0.4836 0.0774 0.5236 0.0693(14) Uiso 1 1 calc R . .
C18 C 0.5145(2) 0.07765(14) 0.3618(2) 0.0587(6) Uani 1 1 d . . .
H18 H 0.5933 0.0628 0.3768 0.0693(14) Uiso 1 1 calc R . .
C19 C 0.4632(2) 0.09074(14) 0.2516(2) 0.0564(6) Uani 1 1 d . . .
H19 H 0.5058 0.0830 0.1916 0.0693(14) Uiso 1 1 calc R . .
C20 C 0.3484(2) 0.11536(12) 0.23008(18) 0.0459(5) Uani 1 1 d . . .
H20 H 0.3161 0.1255 0.1557 0.0693(14) Uiso 1 1 calc R . .
C21 C 0.1200(2) 0.21223(11) 0.41550(16) 0.0443(5) Uani 1 1 d . . .
C22 C -0.0014(2) 0.21444(13) 0.44154(19) 0.0562(6) Uani 1 1 d . . .
H22 H -0.0770 0.1860 0.3931 0.0693(14) Uiso 1 1 calc R . .
C23 C -0.0110(3) 0.25824(16) 0.5381(2) 0.0754(8) Uani 1 1 d . . .
H23 H -0.0926 0.2596 0.5536 0.0693(14) Uiso 1 1 calc R . .
C24 C 0.0993(4) 0.29950(16) 0.6108(2) 0.0836(9) Uani 1 1 d . . .
H24 H 0.0927 0.3282 0.6765 0.0693(14) Uiso 1 1 calc R . .
C25 C 0.2190(4) 0.29870(15) 0.5874(2) 0.0812(9) Uani 1 1 d . . .
H25 H 0.2937 0.3271 0.6370 0.0693(14) Uiso 1 1 calc R . .
C26 C 0.2303(3) 0.25557(12) 0.48938(19) 0.0596(6) Uani 1 1 d . . .
H26 H 0.3124 0.2560 0.4736 0.0693(14) Uiso 1 1 calc R . .
C27 C 0.3625(2) 0.34878(11) 0.27503(17) 0.0451(5) Uani 1 1 d . . .
C28 C 0.4435(2) 0.30359(13) 0.2443(2) 0.0540(5) Uani 1 1 d . . .
H28 H 0.4167 0.2709 0.1763 0.0693(14) Uiso 1 1 calc R . .
C29 C 0.5633(2) 0.30597(16) 0.3126(2) 0.0720(7) Uani 1 1 d . . .
H29 H 0.6170 0.2761 0.2894 0.0693(14) Uiso 1 1 calc R . .
C30 C 0.6028(3) 0.35218(18) 0.4140(3) 0.0844(9) Uani 1 1 d . . .
H30 H 0.6828 0.3531 0.4605 0.0693(14) Uiso 1 1 calc R . .
C31 C 0.5244(3) 0.39746(18) 0.4477(3) 0.0876(9) Uani 1 1 d . . .
H31 H 0.5517 0.4292 0.5167 0.0693(14) Uiso 1 1 calc R . .
C32 C 0.4045(3) 0.39581(14) 0.3789(2) 0.0664(7) Uani 1 1 d . . .
H32 H 0.3517 0.4263 0.4022 0.0693(14) Uiso 1 1 calc R . .
C33 C 0.24139(19) 0.39491(11) 0.06054(17) 0.0421(4) Uani 1 1 d . . .
C34 C 0.3492(2) 0.39321(14) 0.0132(2) 0.0609(6) Uani 1 1 d . . .
H34 H 0.4083 0.3657 0.0466 0.0693(14) Uiso 1 1 calc R . .
C35 C 0.3718(3) 0.43149(17) -0.0831(2) 0.0790(8) Uani 1 1 d . . .
H35 H 0.4446 0.4286 -0.1143 0.0693(14) Uiso 1 1 calc R . .
C36 C 0.2876(3) 0.47344(16) -0.1323(2) 0.0756(8) Uani 1 1 d . . .
H36 H 0.3037 0.4999 -0.1961 0.0693(14) Uiso 1 1 calc R . .
C37 C 0.1790(3) 0.47645(15) -0.0873(2) 0.0698(7) Uani 1 1 d . . .
H37 H 0.1213 0.5048 -0.1207 0.0693(14) Uiso 1 1 calc R . .
C38 C 0.1553(2) 0.43693(13) 0.00863(19) 0.0557(5) Uani 1 1 d . . .
H38 H 0.0811 0.4387 0.0382 0.0693(14) Uiso 1 1 calc R . .
C39 C 0.1275(2) 0.40462(11) 0.25564(16) 0.0428(4) Uani 1 1 d . . .
C40 C 0.0101(2) 0.37948(12) 0.29069(17) 0.0509(5) Uani 1 1 d . . .
H40 H -0.0317 0.3270 0.2792 0.0693(14) Uiso 1 1 calc R . .
C41 C -0.0466(3) 0.43190(15) 0.3430(2) 0.0687(7) Uani 1 1 d . . .
H41 H -0.1261 0.4142 0.3656 0.0693(14) Uiso 1 1 calc R . .
C42 C 0.0142(3) 0.50921(14) 0.3614(2) 0.0699(8) Uani 1 1 d . . .
H42 H -0.0233 0.5438 0.3976 0.0693(14) Uiso 1 1 calc R . .
C43 C 0.1301(3) 0.53582(13) 0.3265(2) 0.0678(7) Uani 1 1 d . . .
H43 H 0.1705 0.5886 0.3377 0.0693(14) Uiso 1 1 calc R . .
C44 C 0.1874(2) 0.48415(12) 0.27428(19) 0.0566(6) Uani 1 1 d . . .
H44 H 0.2665 0.5025 0.2514 0.0693(14) Uiso 1 1 calc R . .
D1 D -0.0187(18) 0.2282(10) 0.1850(15) 0.040(5) Uiso 1 1 d . . .
D2 D -0.086(2) 0.0774(13) 0.0118(19) 0.056(7) Uiso 1 1 d . . .
D3 D 0.140(2) 0.0776(13) -0.0010(19) 0.061(7) Uiso 1 1 d . . .
D4 D 0.241(2) 0.2074(13) -0.0607(19) 0.059(7) Uiso 1 1 d . . .
D5 D 0.065(2) 0.2798(12) -0.0906(18) 0.045(6) Uiso 1 1 d . . .
CT01 C 0.0452 0.1701 -0.0416 0.010 Uiso 0.00 1 d P . .

loop_
_atom_site_aniso_label
_atom_site_aniso_U_11
_atom_site_aniso_U_22
_atom_site_aniso_U_33
_atom_site_aniso_U_23
_atom_site_aniso_U_13
_atom_site_aniso_U_12
Ru1 0.03287(9) 0.03096(8) 0.03484(9) 0.00054(6) 0.00335(6) 0.00947(6)
P1 0.0373(3) 0.0314(2) 0.0388(3) 0.00504(19) 0.0079(2) 0.01033(19)
P2 0.0380(3) 0.0315(2) 0.0375(3) 0.00271(19) 0.0029(2) 0.00798(19)
B1 0.0400(13) 0.0724(17) 0.0584(15) 0.0164(13) 0.0072(11) 0.0212(12)
B2 0.0337(12) 0.0604(15) 0.0554(14) 0.0055(12) 0.0008(10) 0.0036(11)
B3 0.0445(13) 0.0696(17) 0.0483(14) 0.0201(12) 0.0034(11) 0.0178(12)
B4 0.0470(14) 0.0535(15) 0.0727(18) 0.0193(13) 0.0113(13) 0.0208(12)
B5 0.0486(14) 0.0691(17) 0.0578(15) 0.0026(13) 0.0132(12) 0.0271(13)
B6 0.0373(13) 0.0727(17) 0.0577(15) 0.0192(13) 0.0150(11) 0.0151(12)
B7 0.0362(12) 0.0463(13) 0.0534(14) 0.0138(11) 0.0088(10) 0.0029(10)
B8 0.0430(13) 0.0691(16) 0.0401(12) 0.0081(11) 0.0124(10) 0.0208(12)
B9 0.0445(13) 0.0430(13) 0.0599(15) -0.0047(11) 0.0056(11) 0.0165(10)
B10 0.0425(13) 0.0422(12) 0.0544(14) 0.0159(10) 0.0111(11) 0.0109(10)
C1 0.0371(10) 0.0370(9) 0.0318(9) -0.0017(7) 0.0037(7) 0.0088(8)
C2 0.0485(12) 0.0340(10) 0.0503(12) -0.0095(9) -0.0033(9) 0.0114(9)
C3 0.0557(14) 0.0585(14) 0.0566(13) -0.0209(11) -0.0090(11) 0.0306(12)
C4 0.0397(12) 0.0753(16) 0.0449(12) -0.0134(11) 0.0077(9) 0.0164(11)
C5 0.0363(10) 0.0564(13) 0.0317(10) 0.0016(9) 0.0046(8) 0.0055(9)
C6 0.0337(9) 0.0355(9) 0.0332(9) 0.0026(7) 0.0044(7) 0.0064(7)
C7 0.0349(10) 0.0493(11) 0.0368(10) 0.0024(8) 0.0009(8) 0.0070(8)
C8 0.0568(14) 0.0718(15) 0.0461(12) -0.0129(11) 0.0041(10) 0.0149(12)
C9 0.0423(11) 0.0354(10) 0.0469(11) 0.0036(8) 0.0155(9) 0.0101(8)
C10 0.0501(12) 0.0409(11) 0.0548(12) 0.0109(9) 0.0122(10) 0.0108(9)
C11 0.0664(15) 0.0395(11) 0.0664(15) 0.0151(10) 0.0204(12) 0.0123(10)
C12 0.0534(14) 0.0447(12) 0.0682(15) 0.0056(11) 0.0233(12) -0.0006(10)
C13 0.0435(12) 0.0591(14) 0.0724(16) 0.0115(12) 0.0143(11) 0.0038(10)
C14 0.0462(12) 0.0463(12) 0.0665(14) 0.0139(10) 0.0129(10) 0.0108(9)
C15 0.0377(10) 0.0333(9) 0.0425(10) 0.0061(8) 0.0044(8) 0.0098(8)
C16 0.0519(12) 0.0479(11) 0.0429(11) 0.0064(9) 0.0052(9) 0.0169(10)
C17 0.0596(14) 0.0568(13) 0.0489(12) 0.0087(10) -0.0078(10) 0.0224(11)
C18 0.0472(13) 0.0632(14) 0.0695(15) 0.0124(12) 0.0025(11) 0.0262(11)
C19 0.0510(13) 0.0657(14) 0.0605(14) 0.0120(11) 0.0155(11) 0.0257(11)
C20 0.0453(11) 0.0489(11) 0.0470(11) 0.0121(9) 0.0080(9) 0.0171(9)
C21 0.0631(13) 0.0366(10) 0.0391(10) 0.0105(8) 0.0147(9) 0.0184(9)
C22 0.0747(16) 0.0510(12) 0.0548(13) 0.0142(10) 0.0284(12) 0.0252(11)
C23 0.114(2) 0.0675(17) 0.0691(17) 0.0193(14) 0.0523(18) 0.0429(17)
C24 0.150(3) 0.0666(17) 0.0543(16) 0.0087(13) 0.0412(19) 0.050(2)
C25 0.125(3) 0.0575(15) 0.0547(15) -0.0078(12) -0.0006(16) 0.0243(16)
C26 0.0776(17) 0.0462(12) 0.0536(13) -0.0023(10) 0.0087(12) 0.0163(12)
C27 0.0435(11) 0.0357(10) 0.0484(11) 0.0068(8) -0.0021(9) 0.0011(8)
C28 0.0450(12) 0.0546(13) 0.0581(13) 0.0091(10) 0.0015(10) 0.0084(10)
C29 0.0490(14) 0.0777(17) 0.0848(19) 0.0144(15) -0.0032(13) 0.0165(13)
C30 0.0515(16) 0.092(2) 0.090(2) 0.0138(17) -0.0239(14) 0.0060(15)
C31 0.081(2) 0.0772(19) 0.0758(18) -0.0159(15) -0.0324(16) 0.0014(16)
C32 0.0687(16) 0.0551(14) 0.0638(15) -0.0052(11) -0.0123(12) 0.0125(12)
C33 0.0451(11) 0.0346(10) 0.0431(11) 0.0048(8) 0.0043(9) 0.0048(8)
C34 0.0584(14) 0.0690(15) 0.0639(15) 0.0238(12) 0.0194(12) 0.0232(12)
C35 0.0778(19) 0.094(2) 0.0782(19) 0.0318(16) 0.0379(16) 0.0243(16)
C36 0.102(2) 0.0690(17) 0.0571(15) 0.0245(13) 0.0237(15) 0.0132(16)
C37 0.091(2) 0.0676(16) 0.0560(15) 0.0229(12) 0.0056(14) 0.0316(14)
C38 0.0604(14) 0.0597(14) 0.0509(13) 0.0135(11) 0.0103(11) 0.0206(11)
C39 0.0573(13) 0.0341(10) 0.0370(10) 0.0028(8) 0.0038(9) 0.0155(9)
C40 0.0708(15) 0.0432(11) 0.0444(11) 0.0058(9) 0.0169(10) 0.0202(10)
C41 0.096(2) 0.0687(16) 0.0583(15) 0.0114(12) 0.0338(14) 0.0391(15)
C42 0.121(2) 0.0583(15) 0.0459(13) 0.0041(11) 0.0197(14) 0.0518(16)
C43 0.117(2) 0.0375(12) 0.0480(13) -0.0027(10) 0.0013(14) 0.0286(13)
C44 0.0748(16) 0.0376(11) 0.0547(13) 0.0005(9) 0.0058(11) 0.0135(11)

loop_
_atom_type_symbol
_atom_type_description
_atom_type_scat_dispersion_real
_atom_type_scat_dispersion_imag
_atom_type_scat_source
Ru Ru -1.2594 0.8363 'International Tables Vol C Tables 4.2.6.8 and 6.1.1.4'
P P 0.1023 0.0942 'International Tables Vol C Tables 4.2.6.8 and 6.1.1.4'
B B 0.0013 0.0007 'International Tables Vol C Tables 4.2.6.8 and 6.1.1.4'
C C 0.0033 0.0016 'International Tables Vol C Tables 4.2.6.8 and 6.1.1.4'
D D 0.0000 0.0000 'International Tables Vol C Tables 4.2.6.8 and 6.1.1.4'
H H 0.0000 0.0000 'International Tables Vol C Tables 4.2.6.8 and 6.1.1.4'

loop_
_geom_angle_atom_site_label_1
_geom_angle_atom_site_label_2
_geom_angle_atom_site_label_3
_geom_angle
_geom_angle_site_symmetry_1
_geom_angle_site_symmetry_3
_geom_angle_publ_flag
D1 Ru1 CT01 124.7(7) . . ?
D1 Ru1 C1 93.3(7) . . ?
CT01 Ru1 C1 33.02(5) . . ?
D1 Ru1 C5 119.9(7) . . ?
CT01 Ru1 C5 32.28(6) . . ?
C1 Ru1 C5 37.01(7) . . ?
D1 Ru1 C2 101.9(7) . . ?
CT01 Ru1 C2 32.57(6) . . ?
C1 Ru1 C2 37.21(7) . . ?
C5 Ru1 C2 61.37(8) . . ?
D1 Ru1 P1 74.2(7) . . ?
CT01 Ru1 P1 129.969(17) . . ?
C1 Ru1 P1 137.74(5) . . ?
C5 Ru1 P1 160.91(6) . . ?
C2 Ru1 P1 104.97(6) . . ?
D1 Ru1 C3 136.7(7) . . ?
CT01 Ru1 C3 31.67(6) . . ?
C1 Ru1 C3 61.29(7) . . ?
C5 Ru1 C3 60.34(9) . . ?
C2 Ru1 C3 36.64(8) . . ?
P1 Ru1 C3 100.63(7) . . ?
D1 Ru1 P2 87.3(7) . . ?
CT01 Ru1 P2 126.293(14) . . ?
C1 Ru1 P2 122.68(5) . . ?
C5 Ru1 P2 96.09(6) . . ?
C2 Ru1 P2 157.37(6) . . ?
P1 Ru1 P2 97.38(2) . . ?
C3 Ru1 P2 135.48(7) . . ?
D1 Ru1 C4 154.4(7) . . ?
CT01 Ru1 C4 31.82(6) . . ?
C1 Ru1 C4 61.41(7) . . ?
C5 Ru1 C4 36.57(8) . . ?
C2 Ru1 C4 60.75(9) . . ?
P1 Ru1 C4 126.32(6) . . ?
C3 Ru1 C4 35.49(9) . . ?
P2 Ru1 C4 102.90(7) . . ?
C21 P1 C15 103.04(9) . . ?
C21 P1 C9 99.98(9) . . ?
C15 P1 C9 101.59(8) . . ?
C21 P1 Ru1 117.36(6) . . ?
C15 P1 Ru1 119.60(6) . . ?
C9 P1 Ru1 112.43(7) . . ?
C39 P2 C27 102.55(9) . . ?
C39 P2 C33 98.95(9) . . ?
C27 P2 C33 102.15(9) . . ?
C39 P2 Ru1 120.90(7) . . ?
C27 P2 Ru1 118.09(6) . . ?
C33 P2 Ru1 111.10(6) . . ?
B3 B1 B2 59.96(15) . . ?
B3 B1 B6 107.86(17) . . ?
B2 B1 B6 59.65(15) . . ?
B3 B1 B4 59.64(15) . . ?
B2 B1 B4 107.46(18) . . ?
B6 B1 B4 108.04(18) . . ?
B3 B1 B5 107.64(18) . . ?
B2 B1 B5 107.49(17) . . ?
B6 B1 B5 60.14(15) . . ?
B4 B1 B5 59.99(15) . . ?
C7 B2 B6 106.28(16) . . ?
C7 B2 B3 59.13(13) . . ?
B6 B2 B3 108.37(19) . . ?
C7 B2 B7 59.36(12) . . ?
B6 B2 B7 60.14(14) . . ?
B3 B2 B7 108.26(17) . . ?
C7 B2 B1 105.97(17) . . ?
B6 B2 B1 60.25(15) . . ?
B3 B2 B1 60.00(15) . . ?
B7 B2 B1 108.28(18) . . ?
C7 B3 B4 105.75(17) . . ?
C7 B3 B10 59.04(12) . . ?
B4 B3 B10 60.07(14) . . ?
C7 B3 B2 58.54(13) . . ?
B4 B3 B2 108.14(19) . . ?
B10 B3 B2 107.56(17) . . ?
C7 B3 B1 105.55(17) . . ?
B4 B3 B1 60.41(15) . . ?
B10 B3 B1 108.30(18) . . ?
B2 B3 B1 60.05(15) . . ?
B3 B4 B10 60.10(14) . . ?
B3 B4 B1 59.95(15) . . ?
B10 B4 B1 107.96(19) . . ?
B3 B4 B5 107.95(19) . . ?
B10 B4 B5 107.74(17) . . ?
B1 B4 B5 60.05(15) . . ?
B3 B4 B9 108.42(17) . . ?
B10 B4 B9 60.19(14) . . ?
B1 B4 B9 108.18(18) . . ?
B5 B4 B9 59.82(15) . . ?
B8 B5 B9 60.27(14) . . ?
B8 B5 B4 108.26(17) . . ?
B9 B5 B4 60.15(14) . . ?
B8 B5 B1 108.34(18) . . ?
B9 B5 B1 108.37(18) . . ?
B4 B5 B1 59.96(15) . . ?
B8 B5 B6 60.32(14) . . ?
B9 B5 B6 108.39(17) . . ?
B4 B5 B6 107.73(19) . . ?
B1 B5 B6 59.76(15) . . ?
B2 B6 B7 60.15(14) . . ?
B2 B6 B1 60.10(15) . . ?
B7 B6 B1 108.17(17) . . ?
B2 B6 B5 107.81(18) . . ?
B7 B6 B5 107.37(17) . . ?
B1 B6 B5 60.10(15) . . ?
B2 B6 B8 108.00(17) . . ?
B7 B6 B8 59.93(13) . . ?
B1 B6 B8 107.88(18) . . ?
B5 B6 B8 59.40(15) . . ?
C7 B7 C6 59.14(11) . . ?
C7 B7 B6 105.19(17) . . ?
C6 B7 B6 105.62(17) . . ?
C7 B7 B2 58.39(13) . . ?
C6 B7 B2 105.94(16) . . ?
B6 B7 B2 59.71(14) . . ?
C7 B7 B8 106.01(16) . . ?
C6 B7 B8 58.54(12) . . ?
B6 B7 B8 60.33(14) . . ?
B2 B7 B8 107.97(18) . . ?
C6 B8 B5 105.47(16) . . ?
C6 B8 B7 59.50(12) . . ?
B5 B8 B7 107.92(17) . . ?
C6 B8 B9 58.45(12) . . ?
B5 B8 B9 60.14(14) . . ?
B7 B8 B9 107.79(16) . . ?
C6 B8 B6 105.91(16) . . ?
B5 B8 B6 60.28(15) . . ?
B7 B8 B6 59.74(14) . . ?
B9 B8 B6 108.26(17) . . ?
C6 B9 B5 105.43(17) . . ?
C6 B9 B8 58.95(12) . . ?
B5 B9 B8 59.59(14) . . ?
C6 B9 B10 59.32(12) . . ?
B5 B9 B10 107.42(18) . . ?
B8 B9 B10 107.63(16) . . ?
C6 B9 B4 105.75(17) . . ?
B5 B9 B4 60.03(15) . . ?
B8 B9 B4 107.63(18) . . ?
B10 B9 B4 59.57(14) . . ?
C7 B10 C6 59.35(11) . . ?
C7 B10 B4 105.47(17) . . ?
C6 B10 B4 105.41(16) . . ?
C7 B10 B3 58.91(13) . . ?
C6 B10 B3 106.58(16) . . ?
B4 B10 B3 59.84(15) . . ?
C7 B10 B9 106.02(16) . . ?
C6 B10 B9 58.20(12) . . ?
B4 B10 B9 60.25(14) . . ?
B3 B10 B9 108.26(17) . . ?
CT01 C1 C5 53.30(12) . . ?
CT01 C1 C2 53.57(12) . . ?
C5 C1 C2 106.87(18) . . ?
CT01 C1 C6 174.81(16) . . ?
C5 C1 C6 125.87(17) . . ?
C2 C1 C6 126.96(17) . . ?
CT01 C1 Ru1 58.58(7) . . ?
C5 C1 Ru1 71.78(10) . . ?
C2 C1 Ru1 71.71(10) . . ?
C6 C1 Ru1 126.56(12) . . ?
D2 C2 CT01 174.0(15) . . ?
D2 C2 C3 124.6(14) . . ?
CT01 C2 C3 53.28(14) . . ?
D2 C2 C1 127.4(14) . . ?
CT01 C2 C1 54.26(12) . . ?
C3 C2 C1 107.5(2) . . ?
D2 C2 Ru1 116.1(14) . . ?
CT01 C2 Ru1 58.26(8) . . ?
C3 C2 Ru1 72.79(12) . . ?
C1 C2 Ru1 71.08(10) . . ?
D3 C3 CT01 174.5(14) . . ?
D3 C3 C4 128.2(14) . . ?
CT01 C3 C4 55.10(15) . . ?
D3 C3 C2 122.2(14) . . ?
CT01 C3 C2 54.22(13) . . ?
C4 C3 C2 109.3(2) . . ?
D3 C3 Ru1 127.0(14) . . ?
CT01 C3 Ru1 57.09(8) . . ?
C4 C3 Ru1 72.93(12) . . ?
C2 C3 Ru1 70.57(11) . . ?
D4 C4 CT01 178.7(15) . . ?
D4 C4 C3 125.6(15) . . ?
CT01 C4 C3 54.12(14) . . ?
D4 C4 C5 126.8(15) . . ?
CT01 C4 C5 53.42(13) . . ?
C3 C4 C5 107.5(2) . . ?
D4 C4 Ru1 124.8(14) . . ?
CT01 C4 Ru1 56.41(8) . . ?
C3 C4 Ru1 71.58(13) . . ?
C5 C4 Ru1 69.92(11) . . ?
D5 C5 CT01 175.5(15) . . ?
D5 C5 C1 122.3(15) . . ?
CT01 C5 C1 54.64(11) . . ?
D5 C5 C4 128.9(15) . . ?
CT01 C5 C4 54.07(14) . . ?
C1 C5 C4 108.7(2) . . ?
D5 C5 Ru1 118.2(15) . . ?
CT01 C5 Ru1 58.30(8) . . ?
C1 C5 Ru1 71.21(11) . . ?
C4 C5 Ru1 73.51(12) . . ?
C1 C6 C7 115.04(14) . . ?
C1 C6 B9 123.75(15) . . ?
C7 C6 B9 110.00(15) . . ?
C1 C6 B8 125.45(15) . . ?
C7 C6 B8 109.51(14) . . ?
B9 C6 B8 62.60(14) . . ?
C1 C6 B10 115.58(15) . . ?
C7 C6 B10 60.07(12) . . ?
B9 C6 B10 62.48(13) . . ?
B8 C6 B10 113.10(15) . . ?
C1 C6 B7 117.63(15) . . ?
C7 C6 B7 60.13(12) . . ?
B9 C6 B7 113.15(16) . . ?
B8 C6 B7 61.96(13) . . ?
B10 C6 B7 111.49(15) . . ?
C8 C7 B2 121.64(17) . . ?
C8 C7 C6 118.05(16) . . ?
B2 C7 C6 110.27(15) . . ?
C8 C7 B3 122.24(17) . . ?
B2 C7 B3 62.33(14) . . ?
C6 C7 B3 110.06(15) . . ?
C8 C7 B10 117.99(17) . . ?
B2 C7 B10 113.11(16) . . ?
C6 C7 B10 60.58(12) . . ?
B3 C7 B10 62.06(13) . . ?
C8 C7 B7 117.10(18) . . ?
B2 C7 B7 62.25(13) . . ?
C6 C7 B7 60.73(12) . . ?
B3 C7 B7 113.20(16) . . ?
B10 C7 B7 112.43(16) . . ?
C14 C9 C10 117.76(18) . . ?
C14 C9 P1 118.75(15) . . ?
C10 C9 P1 123.48(15) . . ?
C9 C10 C11 120.8(2) . . ?
C12 C11 C10 120.6(2) . . ?
C11 C12 C13 119.7(2) . . ?
C12 C13 C14 120.0(2) . . ?
C9 C14 C13 121.2(2) . . ?
C20 C15 C16 117.56(18) . . ?
C20 C15 P1 118.60(14) . . ?
C16 C15 P1 123.83(15) . . ?
C17 C16 C15 120.6(2) . . ?
C18 C17 C16 120.5(2) . . ?
C17 C18 C19 119.8(2) . . ?
C18 C19 C20 120.1(2) . . ?
C19 C20 C15 121.49(19) . . ?
C26 C21 C22 117.8(2) . . ?
C26 C21 P1 122.90(17) . . ?
C22 C21 P1 119.15(17) . . ?
C23 C22 C21 121.0(3) . . ?
C24 C23 C22 120.1(3) . . ?
C25 C24 C23 120.1(3) . . ?
C24 C25 C26 120.5(3) . . ?
C21 C26 C25 120.4(3) . . ?
C28 C27 C32 117.7(2) . . ?
C28 C27 P2 117.65(16) . . ?
C32 C27 P2 124.43(18) . . ?
C29 C28 C27 121.5(2) . . ?
C30 C29 C28 120.0(3) . . ?
C29 C30 C31 120.1(3) . . ?
C30 C31 C32 120.0(3) . . ?
C31 C32 C27 120.6(3) . . ?
C34 C33 C38 117.65(19) . . ?
C34 C33 P2 122.48(16) . . ?
C38 C33 P2 119.64(16) . . ?
C33 C34 C35 121.6(2) . . ?
C36 C35 C34 120.2(3) . . ?
C35 C36 C37 119.7(2) . . ?
C36 C37 C38 120.0(2) . . ?
C33 C38 C37 120.8(2) . . ?
C40 C39 C44 117.95(19) . . ?
C40 C39 P2 121.40(15) . . ?
C44 C39 P2 120.60(17) . . ?
C39 C40 C41 120.8(2) . . ?
C42 C41 C40 120.3(3) . . ?
C41 C42 C43 120.1(2) . . ?
C42 C43 C44 120.0(2) . . ?
C43 C44 C39 120.8(2) . . ?
C3 CT01 C5 143.28(16) . . ?
C3 CT01 C2 72.50(16) . . ?
C5 CT01 C2 144.22(14) . . ?
C3 CT01 C4 70.78(16) . . ?
C5 CT01 C4 72.51(15) . . ?
C2 CT01 C4 143.28(15) . . ?
C3 CT01 C1 144.66(16) . . ?
C5 CT01 C1 72.06(12) . . ?
C2 CT01 C1 72.16(13) . . ?
C4 CT01 C1 144.56(15) . . ?
C3 CT01 Ru1 91.25(10) . . ?
C5 CT01 Ru1 89.42(9) . . ?
C2 CT01 Ru1 89.17(10) . . ?
C4 CT01 Ru1 91.77(10) . . ?
C1 CT01 Ru1 88.40(8) . . ?

loop_
_geom_bond_atom_site_label_1
_geom_bond_atom_site_label_2
_geom_bond_distance
_geom_bond_site_symmetry_2
_geom_bond_publ_flag
Ru1 D1 1.553(18) . ?
Ru1 CT01 1.9071(3) . ?
Ru1 C1 2.2339(18) . ?
Ru1 C5 2.241(2) . ?
Ru1 C2 2.2422(19) . ?
Ru1 P1 2.2663(6) . ?
Ru1 C3 2.271(2) . ?
Ru1 P2 2.2742(6) . ?
Ru1 C4 2.288(2) . ?
P1 C21 1.848(2) . ?
P1 C15 1.8518(19) . ?
P1 C9 1.8616(19) . ?
P2 C39 1.842(2) . ?
P2 C27 1.851(2) . ?
P2 C33 1.857(2) . ?
B1 B3 1.770(4) . ?
B1 B2 1.771(4) . ?
B1 B6 1.773(4) . ?
B1 B4 1.778(4) . ?
B1 B5 1.779(4) . ?
B2 C7 1.704(3) . ?
B2 B6 1.763(4) . ?
B2 B3 1.769(4) . ?
B2 B7 1.771(3) . ?
B3 C7 1.714(3) . ?
B3 B4 1.764(4) . ?
B3 B10 1.769(3) . ?
B4 B10 1.768(3) . ?
B4 B5 1.778(4) . ?
B4 B9 1.780(4) . ?
B5 B8 1.764(4) . ?
B5 B9 1.774(4) . ?
B5 B6 1.780(4) . ?
B6 B7 1.770(3) . ?
B6 B8 1.781(3) . ?
B7 C7 1.721(3) . ?
B7 C6 1.732(3) . ?
B7 B8 1.774(4) . ?
B8 C6 1.714(3) . ?
B8 B9 1.776(4) . ?
B9 C6 1.705(3) . ?
B9 B10 1.779(4) . ?
B10 C7 1.717(3) . ?
B10 C6 1.725(3) . ?
C1 CT01 1.2177(18) . ?
C1 C5 1.420(3) . ?
C1 C2 1.428(3) . ?
C1 C6 1.492(2) . ?
C2 D2 0.90(2) . ?
C2 CT01 1.207(2) . ?
C2 C3 1.419(3) . ?
C3 D3 0.95(2) . ?
C3 CT01 1.193(2) . ?
C3 C4 1.390(3) . ?
C4 D4 0.90(2) . ?
C4 CT01 1.207(2) . ?
C4 C5 1.422(3) . ?
C5 D5 0.84(2) . ?
C5 CT01 1.197(2) . ?
C6 C7 1.704(2) . ?
C7 C8 1.511(3) . ?
C9 C14 1.389(3) . ?
C9 C10 1.390(3) . ?
C10 C11 1.394(3) . ?
C11 C12 1.367(3) . ?
C12 C13 1.375(3) . ?
C13 C14 1.393(3) . ?
C15 C20 1.389(3) . ?
C15 C16 1.397(3) . ?
C16 C17 1.390(3) . ?
C17 C18 1.369(3) . ?
C18 C19 1.376(3) . ?
C19 C20 1.381(3) . ?
C21 C26 1.384(3) . ?
C21 C22 1.398(3) . ?
C22 C23 1.382(3) . ?
C23 C24 1.367(4) . ?
C24 C25 1.363(4) . ?
C25 C26 1.396(3) . ?
C27 C28 1.386(3) . ?
C27 C32 1.395(3) . ?
C28 C29 1.382(3) . ?
C29 C30 1.364(4) . ?
C30 C31 1.377(4) . ?
C31 C32 1.389(4) . ?
C33 C34 1.376(3) . ?
C33 C38 1.391(3) . ?
C34 C35 1.386(3) . ?
C35 C36 1.365(4) . ?
C36 C37 1.373(4) . ?
C37 C38 1.395(3) . ?
C39 C40 1.381(3) . ?
C39 C44 1.400(3) . ?
C40 C41 1.394(3) . ?
C41 C42 1.367(4) . ?
C42 C43 1.369(4) . ?
C43 C44 1.387(3) . ?
